data_7157421
loop_
_publ_author_name
'Qiu, Mao-Ran'
'Zheng, Hong-Xing'
'Ye, Jing-Jing'
'Yan, Bing-Xia'
'Zhao, Chang-Qiu'
'Li, Qiang'

_publ_section_title
;
 Stereoselective preparation of P,axial-stereogenic allenyl bisphosphine
 oxides via chirality-transfer.
;
_journal_issue 16
_journal_name_full 'Organic &amp; biomolecular chemistry'
_journal_page_first 3017
_journal_page_last 3021
_journal_paper_doi 10.1039/d0ob00390e
_journal_volume 18
_journal_year 2020
_chemical_absolute_configuration R
_chemical_formula_sum 'C38 H42 O2 P2'
_chemical_formula_weight 592.65
_space_group_crystal_system orthorhombic
_space_group_IT_number 19
_space_group_name_Hall 'P 2ac 2ab'
_space_group_name_H-M_alt 'P 21 21 21'
_atom_sites_solution_hydrogens geom
_audit_creation_method SHELXL-2014/6
_audit_update_record
;
2019-06-05 deposited with the CCDC.	2020-03-24 downloaded from the CCDC.
;
_cell_angle_alpha 90
_cell_angle_beta 90
_cell_angle_gamma 90
_cell_formula_units_Z 4
_cell_length_a 13.2801(12)
_cell_length_b 14.3298(13)
_cell_length_c 17.9616(15)
_cell_measurement_reflns_used 3433
_cell_measurement_temperature 298(2)
_cell_measurement_theta_max 20.150
_cell_measurement_theta_min 2.379
_cell_volume 3418.1(5)
_computing_cell_refinement 'Bruker SMART'
_computing_data_collection 'Bruker SMART'
_computing_data_reduction 'Bruker SAINT'
_computing_molecular_graphics 'Bruker SHELXTL'
_computing_publication_material 'Bruker SHELXTL'
_computing_structure_refinement 'Bruker SHELXTL'
_computing_structure_solution 'Bruker SHELXTL'
_diffrn_ambient_temperature 298(2)
_diffrn_measured_fraction_theta_full 0.976
_diffrn_measured_fraction_theta_max 0.999
_diffrn_measurement_device_type 'CCD area detector'
_diffrn_measurement_method 'phi and omega scans'
_diffrn_radiation_type MoK\a
_diffrn_radiation_wavelength 0.71073
_diffrn_reflns_av_R_equivalents 0.0581
_diffrn_reflns_av_unetI/netI 0.0806
_diffrn_reflns_Laue_measured_fraction_full 0.976
_diffrn_reflns_Laue_measured_fraction_max 0.999
_diffrn_reflns_limit_h_max 15
_diffrn_reflns_limit_h_min -12
_diffrn_reflns_limit_k_max 14
_diffrn_reflns_limit_k_min -17
_diffrn_reflns_limit_l_max 21
_diffrn_reflns_limit_l_min -20
_diffrn_reflns_number 16613
_diffrn_reflns_point_group_measured_fraction_full 0.971
_diffrn_reflns_point_group_measured_fraction_max 0.995
_diffrn_reflns_theta_full 25.242
_diffrn_reflns_theta_max 25.020
_diffrn_reflns_theta_min 2.379
_exptl_absorpt_coefficient_mu 0.158
_exptl_absorpt_correction_T_max 0.940
_exptl_absorpt_correction_T_min 0.930
_exptl_absorpt_correction_type multi-scan
_exptl_absorpt_process_details sadabs
_exptl_crystal_colour colourless
_exptl_crystal_density_diffrn 1.152
_exptl_crystal_description block
_exptl_crystal_F_000 1264
_exptl_crystal_size_max 0.460
_exptl_crystal_size_mid 0.400
_exptl_crystal_size_min 0.390
_refine_diff_density_max 0.317
_refine_diff_density_min -0.253
_refine_diff_density_rms 0.043
_refine_ls_abs_structure_details
;
 Flack x determined using 1283 quotients [(I+)-(I-)]/[(I+)+(I-)]
 (Parsons, Flack and Wagner, Acta Cryst. B69 (2013) 249-259).
;
_refine_ls_abs_structure_Flack 0.06(6)
_refine_ls_extinction_method none
_refine_ls_goodness_of_fit_ref 1.030
_refine_ls_hydrogen_treatment constr
_refine_ls_matrix_type full
_refine_ls_number_parameters 383
_refine_ls_number_reflns 6010
_refine_ls_number_restraints 228
_refine_ls_restrained_S_all 1.042
_refine_ls_R_factor_all 0.0952
_refine_ls_R_factor_gt 0.0492
_refine_ls_shift/su_max 0.001
_refine_ls_shift/su_mean 0.000
_refine_ls_structure_factor_coef Fsqd
_refine_ls_weighting_details 'w=1/[\s^2^(Fo^2^)+(0.0300P)^2^] where P=(Fo^2^+2Fc^2^)/3'
_refine_ls_weighting_scheme calc
_refine_ls_wR_factor_gt 0.0805
_refine_ls_wR_factor_ref 0.0912
_reflns_Friedel_coverage 0.775
_reflns_Friedel_fraction_full 0.964
_reflns_Friedel_fraction_max 0.989
_reflns_number_gt 3754
_reflns_number_total 6010
_reflns_threshold_expression 'I > 2\s(I)'
_cod_data_source_file d0ob00390e2.cif
_cod_data_source_block 190113g_sq
_cod_depositor_comments 'Adding full bibliography for 7157420--7157422.cif.'
_cod_database_code 7157421
_shelx_space_group_comment
;
The symmetry employed for this shelxl refinement is uniquely defined
by the following loop, which should always be used as a source of
symmetry information in preference to the above space-group names.
They are only intended as comments.
;
_shelx_estimated_absorpt_t_min 0.931
_shelx_estimated_absorpt_t_max 0.941
_shelxl_version_number 2014/6

loop_
_space_group_symop_operation_xyz
'x, y, z'
'-x+1/2, -y, z+1/2'
'-x, y+1/2, -z+1/2'
'x+1/2, -y+1/2, -z'

loop_
_atom_site_label
_atom_site_type_symbol
_atom_site_fract_x
_atom_site_fract_y
_atom_site_fract_z
_atom_site_U_iso_or_equiv
_atom_site_adp_type
_atom_site_occupancy
_atom_site_site_symmetry_order
_atom_site_calc_flag
_atom_site_refinement_flags_posn
_atom_site_refinement_flags_adp
_atom_site_refinement_flags_occupancy
_atom_site_disorder_assembly
_atom_site_disorder_group
P1 P 0.52245(9) 0.60471(9) 0.29443(6) 0.0384(3) Uani 1 1 d . . . . .
P2 P 0.80883(9) 0.58700(10) 0.46560(6) 0.0470(4) Uani 1 1 d . . . . .
O1 O 0.5548(2) 0.50545(19) 0.30085(16) 0.0436(8) Uani 1 1 d . . . . .
O2 O 0.8605(2) 0.5983(3) 0.53804(15) 0.0628(10) Uani 1 1 d . . . . .
C1 C 0.5816(3) 0.6649(3) 0.2185(2) 0.0388(11) Uani 1 1 d . U . . .
C2 C 0.6491(3) 0.6187(3) 0.1730(2) 0.0482(13) Uani 1 1 d . U . . .
H2 H 0.6643 0.5564 0.1821 0.058 Uiso 1 1 calc R U . . .
C3 C 0.6945(4) 0.6646(4) 0.1139(3) 0.0559(14) Uani 1 1 d . U . . .
H3 H 0.7390 0.6318 0.0836 0.067 Uiso 1 1 calc R U . . .
C4 C 0.6758(4) 0.7564(4) 0.0988(3) 0.0563(14) Uani 1 1 d . U . . .
C5 C 0.6085(4) 0.8028(4) 0.1440(3) 0.0552(14) Uani 1 1 d . U . . .
H5 H 0.5938 0.8651 0.1344 0.066 Uiso 1 1 calc R U . . .
C6 C 0.5622(3) 0.7585(3) 0.2037(3) 0.0503(12) Uani 1 1 d . U . . .
H6 H 0.5179 0.7915 0.2340 0.060 Uiso 1 1 calc R U . . .
C7 C 0.7274(4) 0.8049(4) 0.0352(3) 0.0850(19) Uani 1 1 d . U . . .
H7A H 0.6960 0.7872 -0.0108 0.128 Uiso 1 1 calc R U . . .
H7B H 0.7972 0.7874 0.0342 0.128 Uiso 1 1 calc R U . . .
H7C H 0.7220 0.8712 0.0416 0.128 Uiso 1 1 calc R U . . .
C8 C 0.3877(3) 0.6204(3) 0.2854(2) 0.0401(12) Uani 1 1 d . U . . .
H8 H 0.3766 0.6801 0.2602 0.048 Uiso 1 1 calc R U . . .
C9 C 0.3388(3) 0.5438(3) 0.2372(2) 0.0452(12) Uani 1 1 d . U . . .
H9 H 0.3473 0.4851 0.2645 0.054 Uiso 1 1 calc R U . . .
C10 C 0.2255(3) 0.5611(4) 0.2321(2) 0.0611(15) Uani 1 1 d . U . . .
H10A H 0.2137 0.6194 0.2060 0.073 Uiso 1 1 calc R U . . .
H10B H 0.1948 0.5114 0.2032 0.073 Uiso 1 1 calc R U . . .
C11 C 0.1757(4) 0.5654(4) 0.3078(3) 0.0670(15) Uani 1 1 d . U . . .
H11A H 0.1044 0.5776 0.3016 0.080 Uiso 1 1 calc R U . . .
H11B H 0.1830 0.5055 0.3324 0.080 Uiso 1 1 calc R U . . .
C12 C 0.2213(4) 0.6403(4) 0.3558(3) 0.0573(14) Uani 1 1 d . U . . .
H12 H 0.2099 0.7002 0.3309 0.069 Uiso 1 1 calc R U . . .
C13 C 0.3354(3) 0.6263(4) 0.3623(2) 0.0505(13) Uani 1 1 d . U . . .
H13A H 0.3640 0.6778 0.3902 0.061 Uiso 1 1 calc R U . . .
H13B H 0.3486 0.5693 0.3898 0.061 Uiso 1 1 calc R U . . .
C14 C 0.3879(4) 0.5292(4) 0.1606(2) 0.0538(14) Uani 1 1 d . U . . .
H14 H 0.4607 0.5254 0.1691 0.065 Uiso 1 1 calc R U . . .
C15 C 0.3708(5) 0.6105(5) 0.1076(2) 0.092(2) Uani 1 1 d . U . . .
H15A H 0.3007 0.6142 0.0951 0.138 Uiso 1 1 calc R U . . .
H15B H 0.4097 0.6011 0.0632 0.138 Uiso 1 1 calc R U . . .
H15C H 0.3914 0.6675 0.1312 0.138 Uiso 1 1 calc R U . . .
C16 C 0.3561(4) 0.4359(4) 0.1263(3) 0.092(2) Uani 1 1 d . U . . .
H16A H 0.3613 0.3876 0.1631 0.138 Uiso 1 1 calc R U . . .
H16B H 0.3994 0.4215 0.0850 0.138 Uiso 1 1 calc R U . . .
H16C H 0.2878 0.4402 0.1092 0.138 Uiso 1 1 calc R U . . .
C17 C 0.1735(4) 0.6461(5) 0.4331(3) 0.093(2) Uani 1 1 d . U . . .
H17A H 0.1032 0.6605 0.4282 0.140 Uiso 1 1 calc R U . . .
H17B H 0.2062 0.6941 0.4614 0.140 Uiso 1 1 calc R U . . .
H17C H 0.1811 0.5873 0.4580 0.140 Uiso 1 1 calc R U . . .
C18 C 0.5602(3) 0.6718(3) 0.3752(2) 0.0420(12) Uani 1 1 d . U . . .
H18 H 0.5389 0.7332 0.3811 0.050 Uiso 1 1 calc R U . . .
C19 C 0.6173(4) 0.6326(3) 0.4246(2) 0.0383(12) Uani 1 1 d . U . . .
C20 C 0.8372(4) 0.4782(3) 0.4207(2) 0.0460(13) Uani 1 1 d . U . . .
C21 C 0.9312(4) 0.4398(4) 0.4330(3) 0.0754(17) Uani 1 1 d . U . . .
H21 H 0.9754 0.4678 0.4664 0.090 Uiso 1 1 calc R U . . .
C22 C 0.9597(5) 0.3591(5) 0.3955(4) 0.096(2) Uani 1 1 d . U . . .
H22 H 1.0225 0.3328 0.4047 0.115 Uiso 1 1 calc R U . . .
C23 C 0.8968(5) 0.3184(4) 0.3458(4) 0.0785(18) Uani 1 1 d . U . . .
H23 H 0.9175 0.2657 0.3197 0.094 Uiso 1 1 calc R U . . .
C24 C 0.8029(4) 0.3546(4) 0.3339(3) 0.0668(15) Uani 1 1 d . U . . .
H24 H 0.7591 0.3253 0.3011 0.080 Uiso 1 1 calc R U . . .
C25 C 0.7731(4) 0.4349(4) 0.3707(3) 0.0548(13) Uani 1 1 d . U . . .
H25 H 0.7096 0.4598 0.3617 0.066 Uiso 1 1 calc R U . . .
C26 C 0.8421(3) 0.6775(3) 0.4005(2) 0.0423(12) Uani 1 1 d . U . . .
C27 C 0.8901(4) 0.7563(4) 0.4287(3) 0.0605(15) Uani 1 1 d . U . . .
H27 H 0.9035 0.7608 0.4794 0.073 Uiso 1 1 calc R U . . .
C28 C 0.9178(4) 0.8273(4) 0.3816(3) 0.0752(17) Uani 1 1 d . U . . .
H28 H 0.9491 0.8802 0.4007 0.090 Uiso 1 1 calc R U . . .
C29 C 0.8995(4) 0.8206(4) 0.3064(3) 0.0715(16) Uani 1 1 d . U . . .
H29 H 0.9192 0.8684 0.2746 0.086 Uiso 1 1 calc R U . . .
C30 C 0.8518(4) 0.7429(4) 0.2787(3) 0.0620(15) Uani 1 1 d . U . . .
H30 H 0.8382 0.7386 0.2280 0.074 Uiso 1 1 calc R U . . .
C31 C 0.8241(4) 0.6712(3) 0.3257(3) 0.0530(14) Uani 1 1 d . U . . .
H31 H 0.7930 0.6183 0.3064 0.064 Uiso 1 1 calc R U . . .
C32 C 0.6723(3) 0.5888(3) 0.4730(2) 0.0394(11) Uani 1 1 d . U . . .
C33 C 0.6265(3) 0.5316(3) 0.5342(3) 0.0436(12) Uani 1 1 d . U . . .
C34 C 0.5591(4) 0.4621(4) 0.5172(3) 0.0571(14) Uani 1 1 d . U . . .
H34 H 0.5432 0.4498 0.4677 0.068 Uiso 1 1 calc R U . . .
C35 C 0.5151(4) 0.4104(4) 0.5730(3) 0.0744(16) Uani 1 1 d . U . . .
H35 H 0.4704 0.3629 0.5609 0.089 Uiso 1 1 calc R U . . .
C36 C 0.5366(4) 0.4284(4) 0.6455(3) 0.0699(16) Uani 1 1 d . U . . .
H36 H 0.5054 0.3940 0.6829 0.084 Uiso 1 1 calc R U . . .
C37 C 0.6040(4) 0.4970(4) 0.6636(3) 0.0586(15) Uani 1 1 d . U . . .
H37 H 0.6194 0.5086 0.7132 0.070 Uiso 1 1 calc R U . . .
C38 C 0.6492(4) 0.5492(3) 0.6082(2) 0.0499(13) Uani 1 1 d . U . . .
H38 H 0.6948 0.5959 0.6206 0.060 Uiso 1 1 calc R U . . .

loop_
_atom_site_aniso_label
_atom_site_aniso_U_11
_atom_site_aniso_U_22
_atom_site_aniso_U_33
_atom_site_aniso_U_23
_atom_site_aniso_U_13
_atom_site_aniso_U_12
P1 0.0383(7) 0.0440(8) 0.0329(6) 0.0034(6) -0.0013(6) 0.0030(6)
P2 0.0392(8) 0.0626(10) 0.0390(7) 0.0012(7) -0.0044(6) -0.0031(7)
O1 0.0458(19) 0.0375(19) 0.0475(18) 0.0038(16) -0.0027(16) 0.0051(15)
O2 0.047(2) 0.100(3) 0.0418(17) -0.002(2) -0.0115(16) -0.0055(19)
C1 0.037(3) 0.044(3) 0.036(3) -0.001(2) 0.000(2) 0.000(2)
C2 0.046(3) 0.047(3) 0.052(3) 0.003(3) 0.006(2) 0.002(2)
C3 0.057(3) 0.064(4) 0.047(3) -0.003(3) 0.017(3) -0.001(3)
C4 0.056(3) 0.069(4) 0.044(3) 0.011(3) 0.002(3) -0.009(3)
C5 0.066(4) 0.047(3) 0.053(3) 0.013(3) 0.005(3) -0.002(3)
C6 0.054(3) 0.051(3) 0.046(3) 0.000(3) 0.010(3) 0.008(2)
C7 0.086(4) 0.111(5) 0.058(3) 0.034(4) 0.012(4) -0.011(4)
C8 0.040(3) 0.048(3) 0.033(2) 0.004(2) 0.004(2) 0.005(2)
C9 0.043(3) 0.052(3) 0.041(3) -0.002(2) -0.007(2) 0.004(2)
C10 0.044(3) 0.084(4) 0.055(3) -0.007(3) -0.010(3) -0.004(3)
C11 0.038(3) 0.098(4) 0.065(3) -0.008(3) 0.001(3) -0.009(3)
C12 0.041(3) 0.080(4) 0.051(3) 0.000(3) 0.011(3) 0.006(3)
C13 0.041(3) 0.071(4) 0.040(3) -0.003(2) 0.002(2) -0.005(2)
C14 0.048(3) 0.072(4) 0.041(3) -0.011(3) -0.008(3) 0.007(3)
C15 0.096(5) 0.140(6) 0.041(3) 0.026(4) 0.002(3) 0.032(4)
C16 0.091(5) 0.113(6) 0.072(4) -0.043(4) -0.011(4) 0.001(4)
C17 0.056(4) 0.150(6) 0.073(4) -0.023(4) 0.021(3) -0.002(4)
C18 0.041(3) 0.042(3) 0.043(3) 0.003(2) 0.004(2) -0.001(2)
C19 0.042(3) 0.042(3) 0.031(2) -0.003(2) 0.009(2) -0.007(2)
C20 0.035(3) 0.059(4) 0.044(3) 0.011(2) -0.004(2) 0.003(3)
C21 0.053(4) 0.072(4) 0.100(4) 0.003(4) -0.016(3) 0.003(3)
C22 0.057(4) 0.084(5) 0.146(6) -0.005(4) -0.008(4) 0.027(4)
C23 0.068(4) 0.059(4) 0.109(5) -0.009(4) 0.010(4) 0.017(3)
C24 0.066(4) 0.052(4) 0.083(4) -0.003(3) -0.004(3) 0.007(3)
C25 0.053(3) 0.052(3) 0.060(3) 0.003(3) -0.005(3) 0.008(3)
C26 0.035(3) 0.051(3) 0.041(3) -0.006(2) 0.004(2) -0.006(2)
C27 0.053(3) 0.074(4) 0.055(3) -0.009(3) -0.003(3) -0.013(3)
C28 0.071(4) 0.067(4) 0.087(4) -0.008(4) 0.004(3) -0.030(3)
C29 0.071(4) 0.062(4) 0.081(4) 0.014(3) 0.013(3) -0.010(3)
C30 0.071(4) 0.059(4) 0.056(3) 0.000(3) 0.009(3) -0.005(3)
C31 0.058(3) 0.053(3) 0.048(3) -0.003(3) 0.001(3) -0.014(3)
C32 0.042(3) 0.044(3) 0.033(2) -0.001(2) 0.000(2) 0.000(2)
C33 0.034(3) 0.051(3) 0.045(3) 0.002(2) 0.000(2) 0.003(2)
C34 0.046(3) 0.066(4) 0.059(3) 0.004(3) -0.007(3) -0.008(3)
C35 0.065(4) 0.081(4) 0.078(4) 0.022(4) -0.006(3) -0.029(3)
C36 0.052(4) 0.082(4) 0.075(4) 0.035(3) 0.011(3) -0.001(3)
C37 0.053(4) 0.074(4) 0.050(3) 0.011(3) 0.004(3) 0.013(3)
C38 0.047(3) 0.059(3) 0.044(3) 0.003(3) 0.002(3) 0.001(3)

loop_
_atom_type_symbol
_atom_type_description
_atom_type_scat_dispersion_real
_atom_type_scat_dispersion_imag
_atom_type_scat_source
C C 0.0033 0.0016 'International Tables Vol C Tables 4.2.6.8 and 6.1.1.4'
H H 0.0000 0.0000 'International Tables Vol C Tables 4.2.6.8 and 6.1.1.4'
O O 0.0106 0.0060 'International Tables Vol C Tables 4.2.6.8 and 6.1.1.4'
P P 0.1023 0.0942 'International Tables Vol C Tables 4.2.6.8 and 6.1.1.4'

loop_
_geom_angle_atom_site_label_1
_geom_angle_atom_site_label_2
_geom_angle_atom_site_label_3
_geom_angle
_geom_angle_site_symmetry_1
_geom_angle_site_symmetry_3
_geom_angle_publ_flag
O1 P1 C18 111.4(2) . . ?
O1 P1 C1 113.0(2) . . ?
C18 P1 C1 103.47(19) . . ?
O1 P1 C8 114.19(19) . . ?
C18 P1 C8 106.2(2) . . ?
C1 P1 C8 107.8(2) . . ?
O2 P2 C20 113.1(2) . . ?
O2 P2 C32 113.34(19) . . ?
C20 P2 C32 104.8(2) . . ?
O2 P2 C26 112.2(2) . . ?
C20 P2 C26 106.4(2) . . ?
C32 P2 C26 106.4(2) . . ?
C2 C1 C6 118.0(4) . . ?
C2 C1 P1 120.2(4) . . ?
C6 C1 P1 121.8(4) . . ?
C1 C2 C3 120.5(5) . . ?
C4 C3 C2 122.0(5) . . ?
C3 C4 C5 117.7(5) . . ?
C3 C4 C7 120.9(5) . . ?
C5 C4 C7 121.3(5) . . ?
C6 C5 C4 121.4(5) . . ?
C5 C6 C1 120.4(4) . . ?
C13 C8 C9 110.6(4) . . ?
C13 C8 P1 111.8(3) . . ?
C9 C8 P1 112.2(3) . . ?
C14 C9 C8 114.9(4) . . ?
C14 C9 C10 112.7(4) . . ?
C8 C9 C10 109.5(4) . . ?
C11 C10 C9 112.5(4) . . ?
C12 C11 C10 111.7(4) . . ?
C11 C12 C17 113.1(4) . . ?
C11 C12 C13 110.3(4) . . ?
C17 C12 C13 110.4(4) . . ?
C8 C13 C12 112.5(4) . . ?
C15 C14 C9 113.1(4) . . ?
C15 C14 C16 112.1(4) . . ?
C9 C14 C16 111.3(4) . . ?
C19 C18 P1 118.7(4) . . ?
C18 C19 C32 176.7(5) . . ?
C25 C20 C21 118.7(5) . . ?
C25 C20 P2 123.5(4) . . ?
C21 C20 P2 117.6(4) . . ?
C20 C21 C22 119.9(6) . . ?
C23 C22 C21 120.7(6) . . ?
C24 C23 C22 120.1(6) . . ?
C23 C24 C25 120.2(6) . . ?
C24 C25 C20 120.4(5) . . ?
C27 C26 C31 119.4(5) . . ?
C27 C26 P2 117.4(4) . . ?
C31 C26 P2 123.2(4) . . ?
C26 C27 C28 119.9(5) . . ?
C29 C28 C27 120.4(5) . . ?
C28 C29 C30 119.6(5) . . ?
C31 C30 C29 120.3(5) . . ?
C26 C31 C30 120.3(5) . . ?
C19 C32 C33 121.8(4) . . ?
C19 C32 P2 121.3(3) . . ?
C33 C32 P2 116.8(3) . . ?
C34 C33 C38 119.1(4) . . ?
C34 C33 C32 119.9(4) . . ?
C38 C33 C32 121.0(4) . . ?
C33 C34 C35 120.4(5) . . ?
C36 C35 C34 120.5(5) . . ?
C35 C36 C37 120.0(5) . . ?
C36 C37 C38 120.2(5) . . ?
C37 C38 C33 119.8(5) . . ?

loop_
_geom_bond_atom_site_label_1
_geom_bond_atom_site_label_2
_geom_bond_distance
_geom_bond_site_symmetry_2
_geom_bond_publ_flag
P1 O1 1.490(3) . ?
P1 C18 1.811(5) . ?
P1 C1 1.795(4) . ?
P1 C8 1.811(4) . ?
P2 O2 1.480(3) . ?
P2 C20 1.795(5) . ?
P2 C32 1.818(4) . ?
P2 C26 1.801(5) . ?
C1 C2 1.382(6) . ?
C1 C6 1.391(6) . ?
C2 C3 1.387(6) . ?
C3 C4 1.366(7) . ?
C4 C5 1.380(6) . ?
C4 C7 1.502(6) . ?
C5 C6 1.390(6) . ?
C8 C13 1.547(5) . ?
C8 C9 1.541(6) . ?
C9 C14 1.536(6) . ?
C9 C10 1.528(6) . ?
C10 C11 1.514(6) . ?
C11 C12 1.503(6) . ?
C12 C17 1.529(6) . ?
C12 C13 1.534(6) . ?
C14 C15 1.521(7) . ?
C14 C16 1.531(7) . ?
C18 C19 1.296(6) . ?
C19 C32 1.297(6) . ?
C20 C25 1.386(6) . ?
C20 C21 1.382(6) . ?
C21 C22 1.391(7) . ?
C22 C23 1.354(8) . ?
C23 C24 1.367(7) . ?
C24 C25 1.383(6) . ?
C26 C27 1.392(6) . ?
C26 C31 1.368(6) . ?
C27 C28 1.374(7) . ?
C28 C29 1.376(7) . ?
C29 C30 1.374(7) . ?
C30 C31 1.380(6) . ?
C32 C33 1.499(6) . ?
C33 C34 1.373(6) . ?
C33 C38 1.388(5) . ?
C34 C35 1.376(6) . ?
C35 C36 1.358(7) . ?
C36 C37 1.370(7) . ?
C37 C38 1.380(6) . ?
